data_4112146
loop_
_publ_author_name
'Thomas M. Klap\"otke'
'Burkhard Krumm'
'Kurt Polborn'

_publ_contact_author
;
 Thomas M. Klap\"otke 
 Department Chemie
 Universit\"at M\"unchen
 Butenandtstr. 5-13
 D-81377 M\"unchen
 Germany
;
_publ_contact_author_email tmk@cup.uni-muenchen.de
_publ_contact_author_fax '049 89 2180-77492'
_publ_contact_author_phone '049 89 2180-77491'
_publ_section_title
;
 Isolation of a Stable Covalent Selenium Azide RSeN3
;
_journal_name_full 'Journal of the American Chemical Society'
_journal_page_first 710
_journal_page_last 711
_journal_paper_doi 10.1021/ja038975h
_journal_volume 126
_journal_year 2004
_chemical_formula_sum 'C9 H12 Cl N Se'
_chemical_formula_weight 248.61
_chemical_name_systematic
; 
 ? 
;
_space_group_IT_number 61
_symmetry_cell_setting orthorhombic
_symmetry_space_group_name_Hall '-P 2ac 2ab'
_symmetry_space_group_name_H-M 'P b c a'
_atom_sites_solution_hydrogens geom
_atom_sites_solution_primary direct
_atom_sites_solution_secondary difmap
_audit_creation_date 17-09-03
_audit_creation_method SHELXL
_audit_update_record ' ?'
_cell_angle_alpha 90.00
_cell_angle_beta 90.00
_cell_angle_gamma 90.00
_cell_formula_units_Z 8
_cell_length_a 7.723(2)
_cell_length_b 10.9085(11)
_cell_length_c 23.556(6)
_cell_measurement_reflns_used 25
_cell_measurement_temperature 295(2)
_cell_measurement_theta_max 18
_cell_measurement_theta_min 9
_cell_volume 1984.5(7)
_computing_cell_refinement CAD4(Nonius,_1977)
_computing_data_collection CAD4(Nonius,_1977)
_computing_data_reduction process_MOLEN(Fair,_1990)
_computing_molecular_graphics ZORTEP(Zsolnai,Huttner,_1994)
_computing_publication_material 'SHELXL-93 (Sheldrick, 1993)'
_computing_structure_refinement 'SHELXL-93 (Sheldrick, 1993)'
_computing_structure_solution 'SHELXS-86 (Sheldrick, 1990)'
_diffrn_ambient_temperature 295(2)
_diffrn_measurement_device Nonius_MACH3
_diffrn_measurement_method \o-scan
_diffrn_radiation_monochromator graphite
_diffrn_radiation_source 'fine-focus sealed tube'
_diffrn_radiation_type MoK\a
_diffrn_radiation_wavelength 0.71073
_diffrn_reflns_av_R_equivalents 0.0000
_diffrn_reflns_av_sigmaI/netI 0.0144
_diffrn_reflns_limit_h_max 8
_diffrn_reflns_limit_h_min 0
_diffrn_reflns_limit_k_max 12
_diffrn_reflns_limit_k_min 0
_diffrn_reflns_limit_l_max 26
_diffrn_reflns_limit_l_min 0
_diffrn_reflns_number 1558
_diffrn_reflns_theta_max 23.96
_diffrn_reflns_theta_min 3.15
_diffrn_standards_decay_% 2.4
_diffrn_standards_interval_time 7200
_diffrn_standards_number 3
_exptl_absorpt_coefficient_mu 3.998
_exptl_absorpt_correction_T_max 0.9997
_exptl_absorpt_correction_T_min 0.2765
_exptl_absorpt_correction_type psi-scans
_exptl_crystal_colour yellow
_exptl_crystal_density_diffrn 1.664
_exptl_crystal_description plate
_exptl_crystal_F_000 992
_exptl_crystal_size_max 0.53
_exptl_crystal_size_mid 0.43
_exptl_crystal_size_min 0.23
_refine_diff_density_max 0.932
_refine_diff_density_min -0.575
_refine_diff_density_rms 0.110
_refine_ls_extinction_coef 0.0044(7)
_refine_ls_extinction_expression Fc^*^=kFc[1+0.001xFc^2^\l^3^/sin(2\q)]^-1/4^
_refine_ls_extinction_method SHELXL
_refine_ls_goodness_of_fit_all 1.093
_refine_ls_goodness_of_fit_obs 1.138
_refine_ls_hydrogen_treatment riding
_refine_ls_matrix_type full
_refine_ls_number_parameters 112
_refine_ls_number_reflns 1558
_refine_ls_number_restraints 0
_refine_ls_restrained_S_all 1.093
_refine_ls_restrained_S_obs 1.138
_refine_ls_R_factor_all 0.0530
_refine_ls_R_factor_obs 0.0377
_refine_ls_shift/esd_max -0.001
_refine_ls_shift/esd_mean 0.000
_refine_ls_structure_factor_coef Fsqd
_refine_ls_weighting_details 'w=1/[\s^2^(Fo^2^)+(0.0669P)^2^+2.6739P] where P=(Fo^2^+2Fc^2^)/3'
_refine_ls_weighting_scheme calc
_refine_ls_wR_factor_all 0.1182
_refine_ls_wR_factor_obs 0.1054
_reflns_number_observed 1171
_reflns_number_total 1558
_reflns_observed_criterion >2sigma(I)
_cod_data_source_file ja038975hsi20031014_041328.cif
_cod_data_source_block krumm30a
_cod_depositor_comments
;
The following automatic conversions were performed:

'_refine_ls_weighting_scheme' value 'calc
w=1/[\s^2^(Fo^2^)+(0.0669P)^2^+2.6739P] where P=(Fo^2^+2Fc^2^)/3' was
changed to 'calc'. New tag '_refine_ls_weighting_details' was
created. The value of the new tag was set to
'w=1/[\s^2^(Fo^2^)+(0.0669P)^2^+2.6739P] where P=(Fo^2^+2Fc^2^)/3'.

Automatic conversion script
Id: cif_fix_values 3143 2015-03-26 13:38:13Z robertas 
;
_cod_original_cell_volume 1984.5(8)
_cod_database_code 4112146

loop_
_symmetry_equiv_pos_as_xyz
'x, y, z'
'x+1/2, -y+1/2, -z'
'-x, y+1/2, -z+1/2'
'-x+1/2, -y, z+1/2'
'-x, -y, -z'
'-x-1/2, y-1/2, z'
'x, -y-1/2, z-1/2'
'x-1/2, y, -z-1/2'

loop_
_atom_site_aniso_label
_atom_site_aniso_U_11
_atom_site_aniso_U_22
_atom_site_aniso_U_33
_atom_site_aniso_U_23
_atom_site_aniso_U_13
_atom_site_aniso_U_12
Se1 0.0379(4) 0.0436(4) 0.0396(4) -0.0081(2) 0.0014(2) 0.0009(2)
Cl1 0.0559(9) 0.0764(10) 0.0836(10) -0.0305(8) -0.0118(7) 0.0277(7)
N1 0.041(2) 0.045(2) 0.035(2) 0.002(2) 0.0018(15) 0.004(2)
C1 0.030(2) 0.040(2) 0.034(2) -0.004(2) -0.005(2) -0.006(2)
C2 0.033(2) 0.047(3) 0.055(3) 0.000(2) -0.012(2) -0.001(2)
C3 0.043(3) 0.066(3) 0.047(3) 0.018(3) -0.013(2) -0.014(3)
C4 0.037(2) 0.071(3) 0.036(2) 0.000(2) -0.002(2) -0.016(2)
C5 0.036(2) 0.057(3) 0.038(2) -0.005(2) 0.002(2) -0.004(2)
C6 0.036(2) 0.035(2) 0.036(2) 0.000(2) -0.002(2) -0.004(2)
C7 0.055(3) 0.041(2) 0.035(2) -0.004(2) -0.001(2) 0.005(2)
C8 0.038(3) 0.065(3) 0.055(3) 0.000(2) -0.007(2) 0.005(2)
C9 0.075(4) 0.065(3) 0.038(3) 0.007(2) 0.004(2) 0.009(3)

loop_
_atom_site_label
_atom_site_type_symbol
_atom_site_fract_x
_atom_site_fract_y
_atom_site_fract_z
_atom_site_U_iso_or_equiv
_atom_site_thermal_displace_type
_atom_site_occupancy
_atom_site_calc_flag
_atom_site_refinement_flags
Se1 Se 0.00438(6) 0.41715(4) 0.41542(2) 0.0404(3) Uani 1 d .
Cl1 Cl -0.2299(2) 0.57001(14) 0.40595(7) 0.0720(5) Uani 1 d .
N1 N 0.2043(5) 0.2821(3) 0.41758(14) 0.0399(9) Uani 1 d .
C1 C 0.0494(5) 0.4069(4) 0.3352(2) 0.0348(10) Uani 1 d .
C2 C 0.0083(5) 0.4945(5) 0.2953(2) 0.0447(11) Uani 1 d .
H2 H -0.0470(5) 0.5667(5) 0.3060(2) 0.054 Uiso 1 calc R
C3 C 0.0506(6) 0.4734(5) 0.2392(2) 0.0518(13) Uani 1 d .
H3 H 0.0245(6) 0.5325(5) 0.2121(2) 0.062 Uiso 1 calc R
C4 C 0.1303(6) 0.3669(5) 0.2228(2) 0.0481(12) Uani 1 d .
H4 H 0.1539(6) 0.3529(5) 0.1846(2) 0.058 Uiso 1 calc R
C5 C 0.1752(6) 0.2809(4) 0.2627(2) 0.0437(11) Uani 1 d .
H5 H 0.2337(6) 0.2102(4) 0.2518(2) 0.052 Uiso 1 calc R
C6 C 0.1336(5) 0.2994(4) 0.3194(2) 0.0357(9) Uani 1 d .
C7 C 0.1742(7) 0.2104(4) 0.3652(2) 0.0436(11) Uani 1 d .
H7A H 0.0783(7) 0.1541(4) 0.3706(2) 0.052 Uiso 1 calc R
H7B H 0.2766(7) 0.1633(4) 0.3556(2) 0.052 Uiso 1 calc R
C8 C 0.3757(6) 0.3434(5) 0.4164(2) 0.0525(13) Uani 1 d .
H8A H 0.3873(16) 0.3952(20) 0.4491(6) 0.063 Uiso 1 calc R
H8B H 0.3851(15) 0.3922(21) 0.3826(6) 0.063 Uiso 1 calc R
H8C H 0.4656(6) 0.2826(5) 0.4166(12) 0.063 Uiso 1 calc R
C9 C 0.1876(7) 0.2062(5) 0.4690(2) 0.0594(14) Uani 1 d .
H9A H 0.2013(42) 0.2569(7) 0.5020(2) 0.071 Uiso 1 calc R
H9B H 0.2753(27) 0.1439(19) 0.4688(7) 0.071 Uiso 1 calc R
H9C H 0.0753(17) 0.1685(24) 0.4696(7) 0.071 Uiso 1 calc R

loop_
_atom_type_symbol
_atom_type_description
_atom_type_scat_dispersion_real
_atom_type_scat_dispersion_imag
_atom_type_scat_source
C C 0.0033 0.0016 'International Tables Vol C Tables 4.2.6.8 and 6.1.1.4'
H H 0.0000 0.0000 'International Tables Vol C Tables 4.2.6.8 and 6.1.1.4'
Se Se -0.0929 2.2259 'International Tables Vol C Tables 4.2.6.8 and 6.1.1.4'
Cl Cl 0.1484 0.1585 'International Tables Vol C Tables 4.2.6.8 and 6.1.1.4'
N N 0.0061 0.0033 'International Tables Vol C Tables 4.2.6.8 and 6.1.1.4'

loop_
_geom_angle_atom_site_label_1
_geom_angle_atom_site_label_2
_geom_angle_atom_site_label_3
_geom_angle
C1 Se1 N1 81.5(2)
C1 Se1 Cl1 94.75(13)
N1 Se1 Cl1 176.05(10)
C9 N1 C7 112.0(4)
C9 N1 C8 110.4(4)
C7 N1 C8 111.3(3)
C9 N1 Se1 110.1(3)
C7 N1 Se1 103.4(3)
C8 N1 Se1 109.5(3)
C2 C1 C6 120.6(4)
C2 C1 Se1 126.0(3)
C6 C1 Se1 113.4(3)
C1 C2 C3 118.9(5)
C4 C3 C2 121.2(4)
C3 C4 C5 119.9(4)
C4 C5 C6 120.1(4)
C5 C6 C1 119.3(4)
C5 C6 C7 123.8(4)
C1 C6 C7 117.0(4)
N1 C7 C6 107.1(3)

loop_
_geom_bond_atom_site_label_1
_geom_bond_atom_site_label_2
_geom_bond_distance
Se1 C1 1.924(4)
Se1 N1 2.135(4)
Se1 Cl1 2.4705(15)
N1 C9 1.472(6)
N1 C7 1.478(5)
N1 C8 1.483(6)
C1 C2 1.378(6)
C1 C6 1.392(6)
C2 C3 1.381(7)
C3 C4 1.370(7)
C4 C5 1.374(6)
C5 C6 1.387(6)
C6 C7 1.486(6)

loop_
_geom_torsion_atom_site_label_1
_geom_torsion_atom_site_label_2
_geom_torsion_atom_site_label_3
_geom_torsion_atom_site_label_4
_geom_torsion
C1 Se1 N1 C9 -155.0(3)
Cl1 Se1 N1 C9 -135.7(15)
C1 Se1 N1 C7 -35.1(3)
Cl1 Se1 N1 C7 -15.8(17)
C1 Se1 N1 C8 83.5(3)
Cl1 Se1 N1 C8 102.9(16)
N1 Se1 C1 C2 -159.3(4)
Cl1 Se1 C1 C2 22.0(4)
N1 Se1 C1 C6 19.8(3)
Cl1 Se1 C1 C6 -158.9(3)
C6 C1 C2 C3 0.6(6)
Se1 C1 C2 C3 179.6(3)
C1 C2 C3 C4 0.8(7)
C2 C3 C4 C5 -2.4(7)
C3 C4 C5 C6 2.7(7)
C4 C5 C6 C1 -1.4(6)
C4 C5 C6 C7 178.8(4)
C2 C1 C6 C5 -0.3(6)
Se1 C1 C6 C5 -179.4(3)
C2 C1 C6 C7 179.5(4)
Se1 C1 C6 C7 0.4(5)
C9 N1 C7 C6 160.7(4)
C8 N1 C7 C6 -75.2(4)
Se1 N1 C7 C6 42.2(4)
C5 C6 C7 N1 148.7(4)
C1 C6 C7 N1 -31.1(5)
